data_7003372
loop_
_publ_author_name
'Ritch, Jamie S.'
'Chivers, Tristram'

_publ_section_title
;
 Coordination chemistry of a new P,Te-centred ligand: synthesis, NMR
 spectra and X-ray structures of M(TePPri2NPPri2)2 (M = Zn, Cd, Hg)
;
_journal_issue 7
_journal_name_full 'Dalton Transactions'
_journal_page_first 957
_journal_page_last 962
_journal_paper_doi 10.1039/b715789d
_journal_year 2008
_chemical_formula_moiety 'C24 H56 Hg N2 P4 Te2'
_chemical_formula_sum 'C24 H56 Hg N2 P4 Te2'
_chemical_formula_weight 952.38
_chemical_name_systematic
;
?
;
_space_group_IT_number 2
_symmetry_cell_setting triclinic
_symmetry_space_group_name_Hall '-P 1'
_symmetry_space_group_name_H-M 'P -1'
_atom_sites_solution_hydrogens geom
_atom_sites_solution_primary direct
_atom_sites_solution_secondary difmap
_audit_creation_method SHELXL-97
_cell_angle_alpha 76.26(3)
_cell_angle_beta 88.47(3)
_cell_angle_gamma 80.04(3)
_cell_formula_units_Z 2
_cell_length_a 10.268(2)
_cell_length_b 12.423(3)
_cell_length_c 14.447(3)
_cell_measurement_temperature 173(2)
_cell_volume 1762.9(7)
_computing_cell_refinement 'Nonius DENZO'
_computing_data_collection 'Nonius COLLECT'
_computing_data_reduction 'Nonius DENZO'
_computing_molecular_graphics 'Bruker SHELXTL'
_computing_publication_material 'Bruker SHELXTL'
_computing_structure_refinement 'SHELXL-97 (Sheldrick, 1997)'
_computing_structure_solution 'SHELXS-97 (Sheldrick, 1990)'
_diffrn_ambient_temperature 173(2)
_diffrn_measured_fraction_theta_full 0.997
_diffrn_measured_fraction_theta_max 0.997
_diffrn_measurement_device_type 'Nonius KappaCCD'
_diffrn_measurement_method 'phi\omega scans'
_diffrn_radiation_monochromator graphite
_diffrn_radiation_source 'fine-focus sealed tube'
_diffrn_radiation_type MoK\a
_diffrn_radiation_wavelength 0.71073
_diffrn_reflns_av_R_equivalents 0.0469
_diffrn_reflns_av_sigmaI/netI 0.0712
_diffrn_reflns_limit_h_max 13
_diffrn_reflns_limit_h_min -13
_diffrn_reflns_limit_k_max 16
_diffrn_reflns_limit_k_min -16
_diffrn_reflns_limit_l_max 18
_diffrn_reflns_limit_l_min -18
_diffrn_reflns_number 31073
_diffrn_reflns_theta_full 27.44
_diffrn_reflns_theta_max 27.44
_diffrn_reflns_theta_min 3.39
_exptl_absorpt_coefficient_mu 6.184
_exptl_absorpt_correction_T_max 0.8863
_exptl_absorpt_correction_T_min 0.6375
_exptl_absorpt_correction_type integration
_exptl_absorpt_process_details 'HKL Scalepack (Otwinowski & Minor 1997)'
_exptl_crystal_colour 'pale yellow'
_exptl_crystal_density_diffrn 1.794
_exptl_crystal_density_method 'not measured'
_exptl_crystal_description plate
_exptl_crystal_F_000 916
_exptl_crystal_size_max 0.08
_exptl_crystal_size_mid 0.08
_exptl_crystal_size_min 0.02
_refine_diff_density_max 0.898
_refine_diff_density_min -1.428
_refine_diff_density_rms 0.168
_refine_ls_extinction_method none
_refine_ls_goodness_of_fit_ref 1.008
_refine_ls_hydrogen_treatment constr
_refine_ls_matrix_type full
_refine_ls_number_parameters 314
_refine_ls_number_reflns 8025
_refine_ls_number_restraints 0
_refine_ls_restrained_S_all 1.008
_refine_ls_R_factor_all 0.0732
_refine_ls_R_factor_gt 0.0405
_refine_ls_shift/su_max 0.001
_refine_ls_shift/su_mean 0.000
_refine_ls_structure_factor_coef Fsqd
_refine_ls_weighting_details 'calc w=1/[\s^2^(Fo^2^)+(0.0381P)^2^+0.0000P] where P=(Fo^2^+2Fc^2^)/3'
_refine_ls_weighting_scheme calc
_refine_ls_wR_factor_gt 0.0772
_refine_ls_wR_factor_ref 0.0874
_reflns_number_gt 5723
_reflns_number_total 8025
_reflns_threshold_expression >2sigma(I)
_cod_data_source_file b715789d.txt
_cod_data_source_block Compound8
_cod_depositor_comments
;
The following automatic conversions were performed:
'_symmetry_cell_setting' value 'Triclinic' changed to 'triclinic'
according to '/home/saulius/struct/CIF-dictionaries/cif_core.dic'
dictionary named 'cif_core.dic' version 2.4.1 from 2010-06-29.

Automatic conversion script
Id: cif_fix_enum 1527 2010-12-29 10:47:43Z saulius 
;
_cod_original_sg_symbol_H-M P-1
_cod_database_code 7003372

loop_
_symmetry_equiv_pos_as_xyz
'x, y, z'
'-x, -y, -z'

loop_
_atom_site_label
_atom_site_type_symbol
_atom_site_fract_x
_atom_site_fract_y
_atom_site_fract_z
_atom_site_U_iso_or_equiv
_atom_site_adp_type
_atom_site_occupancy
_atom_site_symmetry_multiplicity
_atom_site_calc_flag
_atom_site_refinement_flags
_atom_site_disorder_assembly
_atom_site_disorder_group
Hg1 Hg 0.27593(2) 0.273037(19) 0.223910(15) 0.02909(8) Uani 1 1 d . . .
Te1 Te 0.38483(4) 0.23841(3) 0.04448(3) 0.03397(11) Uani 1 1 d . . .
Te2 Te 0.46678(5) 0.13333(3) 0.36312(3) 0.04225(13) Uani 1 1 d . . .
P2 P 0.08554(14) 0.18363(13) 0.20087(10) 0.0244(3) Uani 1 1 d . . .
P4 P 0.45232(15) 0.28848(13) 0.44061(10) 0.0302(4) Uani 1 1 d . . .
P3 P 0.30700(15) 0.44174(13) 0.27781(10) 0.0268(3) Uani 1 1 d . . .
P1 P 0.22924(15) 0.11121(13) 0.04608(10) 0.0263(3) Uani 1 1 d . . .
N1 N 0.1020(4) 0.1270(4) 0.1096(3) 0.0293(11) Uani 1 1 d . . .
N2 N 0.3882(5) 0.4095(4) 0.3789(3) 0.0306(11) Uani 1 1 d . . .
C8 C -0.0715(6) 0.2848(5) 0.1825(4) 0.0343(14) Uani 1 1 d . . .
H8A H -0.0941 0.3059 0.2443 0.041 Uiso 1 1 calc R . .
C16 C 0.3108(7) 0.5742(5) 0.0935(4) 0.0434(17) Uani 1 1 d . . .
H16A H 0.3573 0.6239 0.0462 0.065 Uiso 1 1 calc R . .
H16B H 0.2248 0.6158 0.1064 0.065 Uiso 1 1 calc R . .
H16C H 0.2975 0.5098 0.0689 0.065 Uiso 1 1 calc R . .
C19 C 0.7023(6) 0.3401(6) 0.3967(4) 0.0448(17) Uani 1 1 d . . .
H19A H 0.7892 0.3454 0.4199 0.067 Uiso 1 1 calc R . .
H19B H 0.6583 0.4149 0.3624 0.067 Uiso 1 1 calc R . .
H19C H 0.7132 0.2891 0.3537 0.067 Uiso 1 1 calc R . .
C2 C 0.3198(6) -0.0337(5) 0.0828(4) 0.0363(15) Uani 1 1 d . . .
H2B H 0.3980 -0.0411 0.0406 0.044 Uiso 1 1 calc R . .
C9 C -0.1865(6) 0.2361(6) 0.1541(5) 0.0493(18) Uani 1 1 d . . .
H9A H -0.2635 0.2960 0.1367 0.074 Uiso 1 1 calc R . .
H9B H -0.2086 0.1777 0.2079 0.074 Uiso 1 1 calc R . .
H9C H -0.1615 0.2033 0.0995 0.074 Uiso 1 1 calc R . .
C17 C 0.3937(6) 0.5321(5) 0.1863(4) 0.0329(14) Uani 1 1 d . . .
H17A H 0.4066 0.5988 0.2102 0.039 Uiso 1 1 calc R . .
C20 C 0.6200(6) 0.2960(5) 0.4793(4) 0.0364(15) Uani 1 1 d . . .
H20A H 0.6094 0.3511 0.5205 0.044 Uiso 1 1 calc R . .
C5 C 0.1683(6) 0.1271(6) -0.0757(4) 0.0394(16) Uani 1 1 d . . .
H5A H 0.1070 0.0719 -0.0725 0.047 Uiso 1 1 calc R . .
C1 C 0.3705(7) -0.0591(6) 0.1852(5) 0.0508(18) Uani 1 1 d . . .
H1B H 0.4290 -0.1324 0.2003 0.076 Uiso 1 1 calc R . .
H1C H 0.2954 -0.0607 0.2286 0.076 Uiso 1 1 calc R . .
H1D H 0.4195 -0.0006 0.1926 0.076 Uiso 1 1 calc R . .
C7 C -0.0512(6) 0.3925(5) 0.1088(5) 0.0457(17) Uani 1 1 d . . .
H7A H -0.1351 0.4454 0.0975 0.069 Uiso 1 1 calc R . .
H7B H -0.0207 0.3734 0.0489 0.069 Uiso 1 1 calc R . .
H7C H 0.0150 0.4273 0.1332 0.069 Uiso 1 1 calc R . .
C4 C 0.0891(7) 0.2433(6) -0.1138(4) 0.0503(18) Uani 1 1 d . . .
H4A H 0.0538 0.2483 -0.1774 0.075 Uiso 1 1 calc R . .
H4B H 0.1463 0.2997 -0.1179 0.075 Uiso 1 1 calc R . .
H4C H 0.0158 0.2571 -0.0710 0.075 Uiso 1 1 calc R . .
C14 C 0.1494(6) 0.5340(5) 0.2929(4) 0.0360(15) Uani 1 1 d . . .
H14A H 0.1051 0.5623 0.2289 0.043 Uiso 1 1 calc R . .
C15 C 0.1718(7) 0.6366(6) 0.3275(5) 0.0498(18) Uani 1 1 d . . .
H15A H 0.0863 0.6831 0.3341 0.075 Uiso 1 1 calc R . .
H15B H 0.2253 0.6807 0.2812 0.075 Uiso 1 1 calc R . .
H15C H 0.2181 0.6117 0.3893 0.075 Uiso 1 1 calc R . .
C13 C 0.0559(7) 0.4701(6) 0.3589(5) 0.0507(18) Uani 1 1 d . . .
H13A H -0.0298 0.5190 0.3589 0.076 Uiso 1 1 calc R . .
H13B H 0.0934 0.4462 0.4237 0.076 Uiso 1 1 calc R . .
H13C H 0.0440 0.4038 0.3365 0.076 Uiso 1 1 calc R . .
C11 C 0.0692(6) 0.0730(5) 0.3090(4) 0.0334(14) Uani 1 1 d . . .
H11A H 0.1607 0.0306 0.3260 0.040 Uiso 1 1 calc R . .
C6 C 0.2817(7) 0.0982(7) -0.1428(4) 0.0514(19) Uani 1 1 d . . .
H6A H 0.2450 0.1028 -0.2058 0.077 Uiso 1 1 calc R . .
H6B H 0.3290 0.0218 -0.1166 0.077 Uiso 1 1 calc R . .
H6C H 0.3430 0.1517 -0.1485 0.077 Uiso 1 1 calc R . .
C21 C 0.6887(7) 0.1843(6) 0.5397(5) 0.0533(19) Uani 1 1 d . . .
H21A H 0.7750 0.1930 0.5616 0.080 Uiso 1 1 calc R . .
H21B H 0.7012 0.1278 0.5016 0.080 Uiso 1 1 calc R . .
H21C H 0.6343 0.1600 0.5949 0.080 Uiso 1 1 calc R . .
C12 C 0.0242(8) 0.1260(6) 0.3928(4) 0.054(2) Uani 1 1 d . . .
H12A H 0.0441 0.0693 0.4528 0.081 Uiso 1 1 calc R . .
H12B H -0.0712 0.1539 0.3872 0.081 Uiso 1 1 calc R . .
H12C H 0.0711 0.1886 0.3917 0.081 Uiso 1 1 calc R . .
C10 C -0.0136(7) -0.0144(6) 0.2992(5) 0.054(2) Uani 1 1 d . . .
H10A H 0.0026 -0.0785 0.3545 0.081 Uiso 1 1 calc R . .
H10B H 0.0108 -0.0401 0.2410 0.081 Uiso 1 1 calc R . .
H10C H -0.1075 0.0192 0.2957 0.081 Uiso 1 1 calc R . .
C18 C 0.5286(6) 0.4709(6) 0.1654(4) 0.0487(18) Uani 1 1 d . . .
H18A H 0.5753 0.5235 0.1210 0.073 Uiso 1 1 calc R . .
H18B H 0.5174 0.4089 0.1369 0.073 Uiso 1 1 calc R . .
H18C H 0.5801 0.4410 0.2249 0.073 Uiso 1 1 calc R . .
C3 C 0.2340(8) -0.1187(6) 0.0711(6) 0.061(2) Uani 1 1 d . . .
H3A H 0.2842 -0.1951 0.0922 0.091 Uiso 1 1 calc R . .
H3B H 0.2082 -0.1049 0.0040 0.091 Uiso 1 1 calc R . .
H3C H 0.1546 -0.1107 0.1098 0.091 Uiso 1 1 calc R . .
C23 C 0.3680(7) 0.2530(7) 0.5553(5) 0.056(2) Uani 1 1 d . . .
H23A H 0.4296 0.1907 0.5976 0.067 Uiso 1 1 calc R . .
C24 C 0.3503(9) 0.3542(8) 0.6032(5) 0.073(3) Uani 1 1 d . . .
H24A H 0.3127 0.3326 0.6665 0.109 Uiso 1 1 calc R . .
H24B H 0.2907 0.4179 0.5639 0.109 Uiso 1 1 calc R . .
H24C H 0.4365 0.3759 0.6092 0.109 Uiso 1 1 calc R . .
C22 C 0.2438(9) 0.2113(8) 0.5518(6) 0.084(3) Uani 1 1 d . . .
H22A H 0.2085 0.1924 0.6162 0.126 Uiso 1 1 calc R . .
H22B H 0.2600 0.1440 0.5261 0.126 Uiso 1 1 calc R . .
H22C H 0.1798 0.2696 0.5107 0.126 Uiso 1 1 calc R . .

loop_
_atom_site_aniso_label
_atom_site_aniso_U_11
_atom_site_aniso_U_22
_atom_site_aniso_U_33
_atom_site_aniso_U_23
_atom_site_aniso_U_13
_atom_site_aniso_U_12
Hg1 0.03107(13) 0.02682(14) 0.03094(13) -0.00909(10) -0.00278(10) -0.00556(10)
Te1 0.0367(2) 0.0333(3) 0.0367(2) -0.01304(18) 0.01047(18) -0.01374(19)
Te2 0.0537(3) 0.0251(2) 0.0454(2) -0.00787(19) -0.0206(2) 0.0030(2)
P2 0.0234(7) 0.0249(8) 0.0250(7) -0.0072(6) 0.0011(6) -0.0032(6)
P4 0.0324(9) 0.0288(9) 0.0285(8) -0.0051(7) -0.0039(7) -0.0049(7)
P3 0.0269(8) 0.0238(8) 0.0297(8) -0.0077(6) -0.0053(6) -0.0012(7)
P1 0.0272(8) 0.0241(8) 0.0281(7) -0.0078(6) -0.0009(6) -0.0032(7)
N1 0.026(3) 0.030(3) 0.033(3) -0.012(2) 0.000(2) -0.002(2)
N2 0.033(3) 0.027(3) 0.030(2) -0.008(2) -0.009(2) 0.004(2)
C8 0.034(3) 0.039(4) 0.032(3) -0.016(3) -0.001(3) -0.001(3)
C16 0.062(5) 0.033(4) 0.033(3) 0.000(3) -0.010(3) -0.012(4)
C19 0.035(4) 0.043(4) 0.051(4) -0.005(3) -0.005(3) 0.000(3)
C2 0.036(4) 0.035(4) 0.039(3) -0.016(3) 0.006(3) -0.003(3)
C9 0.028(4) 0.060(5) 0.061(4) -0.024(4) -0.006(3) 0.004(3)
C17 0.036(4) 0.032(4) 0.034(3) -0.010(3) -0.003(3) -0.009(3)
C20 0.036(4) 0.040(4) 0.035(3) -0.013(3) -0.007(3) -0.006(3)
C5 0.038(4) 0.051(4) 0.031(3) -0.015(3) -0.008(3) -0.004(3)
C1 0.056(5) 0.038(4) 0.049(4) -0.004(3) 0.005(4) 0.009(4)
C7 0.040(4) 0.033(4) 0.053(4) 0.000(3) -0.011(3) 0.012(3)
C4 0.049(4) 0.059(5) 0.035(4) -0.007(3) -0.010(3) 0.007(4)
C14 0.037(4) 0.033(4) 0.037(3) -0.015(3) -0.010(3) 0.007(3)
C15 0.050(4) 0.035(4) 0.064(5) -0.026(4) -0.006(4) 0.014(3)
C13 0.040(4) 0.050(5) 0.065(5) -0.024(4) 0.009(4) -0.005(4)
C11 0.035(3) 0.031(4) 0.030(3) -0.001(3) 0.004(3) -0.003(3)
C6 0.050(4) 0.079(6) 0.028(3) -0.019(4) 0.008(3) -0.011(4)
C21 0.051(4) 0.044(5) 0.057(4) -0.001(4) -0.025(4) 0.002(4)
C12 0.078(6) 0.048(5) 0.032(3) -0.005(3) 0.010(4) -0.010(4)
C10 0.062(5) 0.051(5) 0.049(4) 0.000(4) -0.001(4) -0.031(4)
C18 0.042(4) 0.058(5) 0.039(4) 0.003(3) 0.005(3) -0.007(4)
C3 0.068(5) 0.035(4) 0.086(6) -0.023(4) 0.004(4) -0.016(4)
C23 0.054(5) 0.066(6) 0.045(4) -0.004(4) 0.006(4) -0.018(4)
C24 0.082(6) 0.098(7) 0.049(5) -0.035(5) 0.029(4) -0.021(5)
C22 0.081(7) 0.102(8) 0.078(6) -0.016(6) 0.020(5) -0.053(6)

loop_
_atom_type_symbol
_atom_type_description
_atom_type_scat_dispersion_real
_atom_type_scat_dispersion_imag
_atom_type_scat_source
C C 0.0033 0.0016 'International Tables Vol C Tables 4.2.6.8 and 6.1.1.4'
H H 0.0000 0.0000 'International Tables Vol C Tables 4.2.6.8 and 6.1.1.4'
N N 0.0061 0.0033 'International Tables Vol C Tables 4.2.6.8 and 6.1.1.4'
P P 0.1023 0.0942 'International Tables Vol C Tables 4.2.6.8 and 6.1.1.4'
Te Te -0.5308 1.6751 'International Tables Vol C Tables 4.2.6.8 and 6.1.1.4'
Hg Hg -2.3894 9.2266 'International Tables Vol C Tables 4.2.6.8 and 6.1.1.4'

loop_
_geom_angle_atom_site_label_1
_geom_angle_atom_site_label_2
_geom_angle_atom_site_label_3
_geom_angle
_geom_angle_site_symmetry_1
_geom_angle_site_symmetry_3
_geom_angle_publ_flag
P3 Hg1 P2 135.87(5) . . ?
P3 Hg1 Te2 90.75(4) . . ?
P2 Hg1 Te2 113.84(4) . . ?
P3 Hg1 Te1 119.75(4) . . ?
P2 Hg1 Te1 90.57(4) . . ?
Te2 Hg1 Te1 103.70(3) . . ?
P1 Te1 Hg1 87.78(4) . . ?
P4 Te2 Hg1 88.55(5) . . ?
N1 P2 C11 108.6(3) . . ?
N1 P2 C8 106.8(2) . . ?
C11 P2 C8 107.7(3) . . ?
N1 P2 Hg1 112.87(18) . . ?
C11 P2 Hg1 108.5(2) . . ?
C8 P2 Hg1 112.21(19) . . ?
N2 P4 C23 111.3(3) . . ?
N2 P4 C20 108.3(3) . . ?
C23 P4 C20 102.0(3) . . ?
N2 P4 Te2 116.28(17) . . ?
C23 P4 Te2 109.1(2) . . ?
C20 P4 Te2 108.8(2) . . ?
N2 P3 C17 109.8(3) . . ?
N2 P3 C14 107.2(3) . . ?
C17 P3 C14 103.9(3) . . ?
N2 P3 Hg1 112.26(18) . . ?
C17 P3 Hg1 109.91(19) . . ?
C14 P3 Hg1 113.40(19) . . ?
N1 P1 C5 106.3(3) . . ?
N1 P1 C2 110.1(3) . . ?
C5 P1 C2 105.8(3) . . ?
N1 P1 Te1 116.45(17) . . ?
C5 P1 Te1 109.6(2) . . ?
C2 P1 Te1 108.0(2) . . ?
P1 N1 P2 127.4(3) . . ?
P4 N2 P3 128.8(3) . . ?
C9 C8 C7 111.5(5) . . ?
C9 C8 P2 113.2(4) . . ?
C7 C8 P2 109.4(4) . . ?
C1 C2 C3 110.6(6) . . ?
C1 C2 P1 110.8(4) . . ?
C3 C2 P1 111.3(5) . . ?
C18 C17 C16 109.3(5) . . ?
C18 C17 P3 111.7(4) . . ?
C16 C17 P3 110.5(4) . . ?
C19 C20 C21 111.7(6) . . ?
C19 C20 P4 111.6(4) . . ?
C21 C20 P4 112.1(4) . . ?
C4 C5 C6 111.9(6) . . ?
C4 C5 P1 111.1(4) . . ?
C6 C5 P1 111.7(4) . . ?
C13 C14 C15 110.5(5) . . ?
C13 C14 P3 111.9(5) . . ?
C15 C14 P3 112.2(4) . . ?
C10 C11 C12 111.7(5) . . ?
C10 C11 P2 116.5(4) . . ?
C12 C11 P2 110.2(4) . . ?
C22 C23 C24 111.6(7) . . ?
C22 C23 P4 115.7(5) . . ?
C24 C23 P4 109.8(5) . . ?

loop_
_geom_bond_atom_site_label_1
_geom_bond_atom_site_label_2
_geom_bond_distance
_geom_bond_site_symmetry_2
_geom_bond_publ_flag
Hg1 P3 2.4739(15) . ?
Hg1 P2 2.4753(15) . ?
Hg1 Te2 2.8762(13) . ?
Hg1 Te1 2.8922(9) . ?
Te1 P1 2.4298(16) . ?
Te2 P4 2.4304(17) . ?
P2 N1 1.628(4) . ?
P2 C11 1.845(6) . ?
P2 C8 1.847(6) . ?
P4 N2 1.594(5) . ?
P4 C23 1.844(7) . ?
P4 C20 1.849(6) . ?
P3 N2 1.631(4) . ?
P3 C17 1.839(6) . ?
P3 C14 1.854(6) . ?
P1 N1 1.588(5) . ?
P1 C5 1.838(6) . ?
P1 C2 1.839(6) . ?
C8 C9 1.523(8) . ?
C8 C7 1.541(9) . ?
C16 C17 1.539(8) . ?
C19 C20 1.495(8) . ?
C2 C1 1.523(8) . ?
C2 C3 1.528(8) . ?
C17 C18 1.520(9) . ?
C20 C21 1.517(9) . ?
C5 C4 1.512(9) . ?
C5 C6 1.544(9) . ?
C14 C13 1.522(9) . ?
C14 C15 1.528(8) . ?
C11 C10 1.523(8) . ?
C11 C12 1.535(8) . ?
C23 C22 1.462(9) . ?
C23 C24 1.556(10) . ?
